data_4123348
loop_
_publ_author_name
'Park, Sarah S.'
'Hontz, Eric R.'
'Sun, Lei'
'Hendon, Christopher H.'
'Walsh, Aron'
'Van Voorhis, Troy'
'Dinc\(a, Mircea'

_publ_section_title
;
 Cation-dependent intrinsic electrical conductivity in isostructural
 tetrathiafulvalene-based microporous metal-organic frameworks.
;
_journal_issue 5
_journal_name_full 'Journal of the American Chemical Society'
_journal_page_first 1774
_journal_page_last 1777
_journal_paper_doi 10.1021/ja512437u
_journal_volume 137
_journal_year 2015
_chemical_formula_moiety 'C34 H18 Cd2 O10 S4, 2(C3 H7 N O), C2 H5 O'
_chemical_formula_sum 'C42 H37 Cd2 N2 O13 S4'
_chemical_formula_weight 1130.77
_chemical_name_systematic
;
 ?
;
_space_group_crystal_system hexagonal
_space_group_IT_number 170
_space_group_name_Hall 'P 65'
_space_group_name_H-M_alt 'P 65'
_symmetry_space_group_name_Hall 'P 65'
_symmetry_space_group_name_H-M 'P 65'
_atom_sites_solution_hydrogens mixed
_audit_creation_date 2014-09-18
_audit_creation_method
;
Olex2 1.2
(compiled 2014.07.22 svn.r2960 for OlexSys, GUI svn.r4862)
;
_cell_angle_alpha 90
_cell_angle_beta 90
_cell_angle_gamma 120
_cell_formula_units_Z 6
_cell_length_a 19.600(3)
_cell_length_b 19.600(3)
_cell_length_c 20.760(3)
_cell_measurement_reflns_used 9671
_cell_measurement_temperature 100(2)
_cell_measurement_theta_max 29.601
_cell_measurement_theta_min 2.859
_cell_volume 6906.7(18)
_computing_cell_refinement 'SAINT 7.46A (Bruker-AXS, 2011)'
_computing_data_collection 'APEX2 v2011.4.0 (Bruker-AXS, 2011)'
_computing_data_reduction 'SAINT 7.46A (Bruker-AXS, 2011)'
_computing_molecular_graphics 'Olex2 (Dolomanov et al., 2009)'
_computing_publication_material 'Olex2 (Dolomanov et al., 2009)'
_computing_structure_refinement 'XL (Sheldrick, 2008)'
_computing_structure_solution 'SHELXS-97 (Sheldrick, 2008)'
_diffrn_ambient_temperature 100.0
_diffrn_detector_area_resol_mean 8.3
_diffrn_measured_fraction_theta_full 0.999
_diffrn_measured_fraction_theta_max 0.996
_diffrn_measurement_device_type 'Bruker Smart APEX2 CCD'
_diffrn_measurement_method '\f and \w scans'
_diffrn_radiation_type MoK\a
_diffrn_radiation_wavelength 0.71073
_diffrn_reflns_av_R_equivalents 0.0717
_diffrn_reflns_av_unetI/netI 0.0412
_diffrn_reflns_Laue_measured_fraction_full 0.999
_diffrn_reflns_Laue_measured_fraction_max 0.996
_diffrn_reflns_limit_h_max 19
_diffrn_reflns_limit_h_min -25
_diffrn_reflns_limit_k_max 27
_diffrn_reflns_limit_k_min -25
_diffrn_reflns_limit_l_max 28
_diffrn_reflns_limit_l_min -28
_diffrn_reflns_number 98597
_diffrn_reflns_point_group_measured_fraction_full 1.000
_diffrn_reflns_point_group_measured_fraction_max 0.995
_diffrn_reflns_theta_full 25.242
_diffrn_reflns_theta_max 29.663
_diffrn_reflns_theta_min 1.550
_diffrn_source 'fine-focus sealed tube'
_exptl_absorpt_coefficient_mu 1.169
_exptl_absorpt_correction_T_max 0.9663
_exptl_absorpt_correction_T_min 0.8886
_exptl_absorpt_correction_type multi-scan
_exptl_absorpt_process_details 'SADABS (Sheldrick, 2009)'
_exptl_crystal_colour red
_exptl_crystal_density_diffrn 1.631
_exptl_crystal_density_method 'not measured'
_exptl_crystal_description niddle
_exptl_crystal_F_000 3402
_exptl_crystal_size_max 0.05
_exptl_crystal_size_mid 0.012
_exptl_crystal_size_min 0.012
_refine_diff_density_max 1.948
_refine_diff_density_min -0.818
_refine_diff_density_rms 0.113
_refine_ls_abs_structure_details
;
 Flack x determined using 5448 quotients [(I+)-(I-)]/[(I+)+(I-)]
 (Parsons and Flack (2004), Acta Cryst. A60, s61).
;
_refine_ls_abs_structure_Flack -0.025(8)
_refine_ls_extinction_method none
_refine_ls_goodness_of_fit_ref 1.048
_refine_ls_hydrogen_treatment mixed
_refine_ls_matrix_type full
_refine_ls_number_parameters 589
_refine_ls_number_reflns 12956
_refine_ls_number_restraints 13
_refine_ls_restrained_S_all 1.050
_refine_ls_R_factor_all 0.0453
_refine_ls_R_factor_gt 0.0387
_refine_ls_shift/su_max 0.011
_refine_ls_shift/su_mean 0.000
_refine_ls_structure_factor_coef Fsqd
_refine_ls_weighting_details
;
 w=1/[\s^2^(Fo^2^)+(0.0424P)^2^+13.7684P]
 where P=(Fo^2^+2Fc^2^)/3
;
_refine_ls_weighting_scheme calc
_refine_ls_wR_factor_gt 0.0916
_refine_ls_wR_factor_ref 0.0969
_reflns_Friedel_coverage 0.948
_reflns_Friedel_fraction_full 1.000
_reflns_Friedel_fraction_max 0.995
_reflns_number_gt 11889
_reflns_number_total 12956
_reflns_threshold_expression 'I > 2\s(I)'
_cod_data_source_file ja512437u_si_004.cif
_cod_data_source_block fixedsarah
_cod_depositor_comments 'Adding full bibliography for 4123347--4123349.cif.'
_cod_original_cell_volume 6906(2)
_cod_database_code 4123348
_shelxl_version_number 2013-2
_shelx_space_group_comment
;
The symmetry employed for this shelxl refinement is uniquely defined
by the following loop, which should always be used as a source of
symmetry information in preference to the above space-group names.
They are only intended as comments.
;
_shelx_estimated_absorpt_t_max 0.986
_shelx_estimated_absorpt_t_min 0.944
_olex2_refinement_description
;
1. Fixed Uiso
 At 1.2 times of:
  All C(H) groups, All O(H,H) groups
 At 1.5 times of:
  All C(H,H,H) groups, All O(H) groups
2. Shared sites
{N2S, N2SB}
3. Restrained distances
 O10-H10A = O10-H10B
 0.84 with sigma of 0.02
 N2S-C4S \\sim N2SB-C4SB
 with sigma of 0.02
 N2S-C6S \\sim N2SB-C6SB
 with sigma of 0.02
 N2S-C5S \\sim N2SB-C5SB
 with sigma of 0.02
 N2S-C5S \\sim N2S-C6S
 with sigma of 0.02
4. Uiso/Uaniso restraints and constraints
Uanis(C1) = Uanis(C1SA)
Uanis(C2) = Uanis(C2SA)
Uanis(O1) = Uanis(O1SA)
Uanis(O2S) = Uanis(O2SB)
Uanis(C4S) = Uanis(C4SB)
Uanis(C6S) = Uanis(C6SB) = Uanis(C5S) = Uanis(C5SB)
Uanis(N2S) = Uanis(N2SB)
Uanis(C2S) = Uanis(C3S) = Uanis(C5S) = Uanis(C6S)
5. Same fragment restrains
{C1SA, C2SA, O1SA}
as
{C1, C2, O1}
6. Others
 Sof(O2SB)=Sof(N2SB)=Sof(C4SB)=Sof(H4SB)=Sof(C5SB)=Sof(H5SA)=Sof(H5SB)=
 Sof(H5SC)=Sof(C6SB)=Sof(H6SA)=Sof(H6SB)=Sof(H6SC)=1-FVAR(1)
 Sof(N2S)=Sof(O2S)=Sof(C4S)=Sof(H4S)=Sof(C5S)=Sof(H5SD)=Sof(H5SE)=Sof(H5SF)=
 Sof(C6S)=Sof(H6SD)=Sof(H6SE)=Sof(H6SF)=FVAR(1)
 Sof(C1SA)=Sof(H1SA)=Sof(H1SB)=Sof(H1SC)=Sof(C2SA)=Sof(H2SD)=Sof(O1SA)=
 Sof(H1SD)=1-FVAR(2)
 Sof(C1)=Sof(H1C)=Sof(H1D)=Sof(H1E)=Sof(C2)=Sof(H2)=Sof(O1)=Sof(H1)=FVAR(2)
7.a Aromatic/amide H refined with riding coordinates:
 C1S(H1S), C10(H10), C11(H11), C13(H13), C14(H14), C17(H17), C18(H18),
 C1A(H1A), C1B(H1B), C22(H22), C23(H23), C25(H25), C26(H26), C29(H29), C30(H30),
  C32(H32), C33(H33), C4S(H4S), C4SB(H4SB), C2(H2), C2SA(H2SD)
7.b Idealised Me refined as rotating group:
 C2S(H2SA,H2SB,H2SC), C3S(H3SA,H3SB,H3SC), C5S(H5SD,H5SE,H5SF), C6S(H6SD,H6SE,
 H6SF), C5SB(H5SA,H5SB,H5SC), C6SB(H6SA,H6SB,H6SC), C1(H1C,H1D,H1E), C1SA(H1SA,
 H1SB,H1SC)
7.c Idealised tetrahedral OH refined as rotating group:
 O1(H1), O1SA(H1SD)
;
_olex2_submission_special_instructions 'No special instructions were received'

loop_
_space_group_symop_operation_xyz
'x, y, z'
'-y, x-y, z+2/3'
'-x+y, -x, z+1/3'
'-x, -y, z+1/2'
'y, -x+y, z+1/6'
'x-y, x, z+5/6'

loop_
_atom_site_label
_atom_site_type_symbol
_atom_site_fract_x
_atom_site_fract_y
_atom_site_fract_z
_atom_site_U_iso_or_equiv
_atom_site_adp_type
_atom_site_occupancy
_atom_site_site_symmetry_order
_atom_site_calc_flag
_atom_site_refinement_flags_posn
_atom_site_refinement_flags_occupancy
_atom_site_disorder_assembly
_atom_site_disorder_group
Cd1 Cd 0.69038(2) 0.25956(2) 0.08877(2) 0.01846(9) Uani 1 1 d . . . .
Cd2 Cd 0.72692(2) 0.34505(2) -0.06851(2) 0.01871(9) Uani 1 1 d . . . .
S1 S 0.99434(8) 1.05688(7) -0.07336(8) 0.0199(3) Uani 1 1 d . . . .
S2 S 1.16712(8) 1.14514(7) -0.07232(8) 0.0219(3) Uani 1 1 d . . . .
S3 S 0.99829(8) 0.89515(8) -0.09969(8) 0.0216(3) Uani 1 1 d . . . .
S4 S 1.17123(8) 0.98412(8) -0.09162(7) 0.0212(3) Uani 1 1 d . . . .
O2 O 0.7722(4) 1.2264(4) 0.0508(3) 0.0409(13) Uani 1 1 d . . . .
N1S N 0.5168(5) 0.4384(5) 0.0765(4) 0.058(2) Uani 1 1 d . . . .
O3 O 0.8145(3) 1.3092(3) -0.0332(2) 0.0311(10) Uani 1 1 d . . . .
O4 O 1.3876(3) 1.5641(3) -0.0670(3) 0.0398(12) Uani 1 1 d . . . .
O5 O 1.3031(3) 1.5764(3) -0.0040(2) 0.0303(10) Uani 1 1 d . . . .
O6 O 0.7670(2) 0.4839(3) -0.1438(2) 0.0255(9) Uani 1 1 d . . . .
C1S C 0.5524(6) 0.4102(7) 0.0417(6) 0.062(3) Uani 1 1 d . . . .
H1S H 0.5734 0.3818 0.0629 0.074 Uiso 1 1 calc R . . .
O7 O 0.8345(2) 0.4634(2) -0.0678(2) 0.0255(9) Uani 1 1 d . . . .
C2S C 0.5094(9) 0.4320(8) 0.1437(7) 0.094(3) Uani 1 1 d . . . .
H2SA H 0.4771 0.3764 0.1557 0.141 Uiso 1 1 calc GR . . .
H2SB H 0.4842 0.4614 0.1591 0.141 Uiso 1 1 calc GR . . .
H2SC H 0.5617 0.4538 0.1632 0.141 Uiso 1 1 calc GR . . .
O8 O 1.3880(2) 0.7777(3) -0.0470(2) 0.0232(8) Uani 1 1 d . . . .
O9 O 1.3277(2) 0.7027(2) -0.1303(2) 0.0214(8) Uani 1 1 d . . . .
O10 O 0.6126(3) 0.3453(4) -0.0899(3) 0.0369(11) Uani 1 1 d D . . .
H10A H 0.611(6) 0.362(5) -0.127(2) 0.044 Uiso 1 1 d DR . . .
H10B H 0.605(5) 0.375(4) -0.067(4) 0.044 Uiso 1 1 d DR . . .
O11 O 0.6398(3) 0.2191(3) -0.0277(3) 0.0407(13) Uani 1 1 d . . . .
C3 C 1.0816(3) 1.0528(3) -0.0785(3) 0.0166(9) Uani 1 1 d . . . .
C3S C 0.4827(9) 0.4799(9) 0.0436(8) 0.094(3) Uani 1 1 d . . . .
H3SA H 0.5250 0.5302 0.0269 0.141 Uiso 1 1 calc GR . . .
H3SB H 0.4503 0.4898 0.0739 0.141 Uiso 1 1 calc GR . . .
H3SC H 0.4499 0.4477 0.0077 0.141 Uiso 1 1 calc GR . . .
C4 C 1.0398(4) 1.1571(3) -0.0541(3) 0.0209(11) Uani 1 1 d . . . .
O2SB O 1.092(2) 1.448(3) 0.1211(18) 0.083(7) Uani 0.489(11) 1 d . P A 2
C5 C 1.1193(4) 1.1986(3) -0.0548(3) 0.0201(11) Uani 1 1 d . . . .
C6 C 1.0830(3) 0.9871(3) -0.0877(3) 0.0177(10) Uani 1 1 d . . . .
C7 C 1.0472(3) 0.8409(3) -0.0993(3) 0.0199(10) Uani 1 1 d . . . .
C8 C 1.1258(3) 0.8808(3) -0.0952(3) 0.0184(10) Uani 1 1 d . . . .
C9 C 0.9837(4) 1.1848(3) -0.0409(3) 0.0211(11) Uani 1 1 d . . . .
C10 C 0.9224(5) 1.1422(5) 0.0031(4) 0.0387(18) Uani 1 1 d . . . .
H10 H 0.9177 1.0966 0.0234 0.046 Uiso 1 1 calc R . . .
C11 C 0.8685(5) 1.1668(5) 0.0170(4) 0.043(2) Uani 1 1 d . . . .
H11 H 0.8278 1.1386 0.0475 0.052 Uiso 1 1 calc R . . .
C12 C 0.8742(4) 1.2321(4) -0.0136(3) 0.0293(14) Uani 1 1 d . . . .
C13 C 0.9339(4) 1.2729(3) -0.0584(3) 0.0227(11) Uani 1 1 d . . . .
H13 H 0.9379 1.3178 -0.0794 0.027 Uiso 1 1 calc R . . .
C14 C 0.9872(3) 1.2490(3) -0.0724(3) 0.0215(10) Uani 1 1 d . . . .
H14 H 1.0268 1.2765 -0.1039 0.026 Uiso 1 1 calc R . . .
C15 C 0.8152(4) 1.2580(4) 0.0025(3) 0.0302(14) Uani 1 1 d . . . .
C16 C 1.1718(4) 1.2838(3) -0.0456(3) 0.0216(11) Uani 1 1 d . . . .
C17 C 1.1526(4) 1.3293(3) -0.0056(3) 0.0236(11) Uani 1 1 d . . . .
H17 H 1.1052 1.3046 0.0186 0.028 Uiso 1 1 calc R . . .
C18 C 1.2023(4) 1.4099(3) -0.0012(3) 0.0260(12) Uani 1 1 d . . . .
H18 H 1.1881 1.4402 0.0255 0.031 Uiso 1 1 calc R . . .
C19 C 1.2727(4) 1.4470(3) -0.0352(3) 0.0285(13) Uani 1 1 d . . . .
C1A C 1.2939(4) 1.4022(3) -0.0728(4) 0.0347(15) Uani 1 1 d . . . .
H1A H 1.3429 1.4267 -0.0950 0.042 Uiso 1 1 calc R . . .
C1B C 1.2434(4) 1.3211(3) -0.0780(4) 0.0309(14) Uani 1 1 d . . . .
H1B H 1.2583 1.2909 -0.1041 0.037 Uiso 1 1 calc R . . .
C20 C 1.3250(4) 1.5349(4) -0.0345(3) 0.0308(14) Uani 1 1 d . . . .
C21 C 0.9931(3) 0.7538(3) -0.1022(3) 0.0193(10) Uani 1 1 d . . . .
C22 C 0.9347(4) 0.7235(4) -0.1489(3) 0.0278(13) Uani 1 1 d . . . .
H22 H 0.9313 0.7576 -0.1795 0.033 Uiso 1 1 calc R . . .
C23 C 0.8810(4) 0.6430(4) -0.1507(3) 0.0258(12) Uani 1 1 d . . . .
H23 H 0.8410 0.6223 -0.1827 0.031 Uiso 1 1 calc R . . .
C24 C 0.8857(3) 0.5930(3) -0.1064(3) 0.0198(10) Uani 1 1 d . . . .
C25 C 0.9452(3) 0.6239(3) -0.0600(3) 0.0201(10) Uani 1 1 d . . . .
H25 H 0.9491 0.5898 -0.0296 0.024 Uiso 1 1 calc R . . .
C26 C 0.9987(3) 0.7040(3) -0.0581(3) 0.0209(11) Uani 1 1 d . . . .
H26 H 1.0393 0.7247 -0.0265 0.025 Uiso 1 1 calc R . . .
C27 C 0.8250(3) 0.5070(3) -0.1071(3) 0.0213(11) Uani 1 1 d . . . .
C28 C 1.1797(3) 0.8483(3) -0.0951(3) 0.0186(10) Uani 1 1 d . . . .
C29 C 1.1682(3) 0.7878(3) -0.1357(3) 0.0208(11) Uani 1 1 d . . . .
H29 H 1.1250 0.7666 -0.1648 0.025 Uiso 1 1 calc R . . .
C30 C 1.2188(3) 0.7574(3) -0.1347(3) 0.0199(10) Uani 1 1 d . . . .
H30 H 1.2101 0.7158 -0.1631 0.024 Uiso 1 1 calc R . . .
C31 C 1.2821(3) 0.7878(3) -0.0923(3) 0.0212(11) Uani 1 1 d . . . .
C32 C 1.2957(4) 0.8500(4) -0.0522(3) 0.0254(12) Uani 1 1 d . . . .
H32 H 1.3395 0.8718 -0.0238 0.030 Uiso 1 1 calc R . . .
C33 C 1.2453(4) 0.8804(4) -0.0536(3) 0.0253(12) Uani 1 1 d . . . .
H33 H 1.2552 0.9234 -0.0264 0.030 Uiso 1 1 calc R . . .
C34 C 1.3361(3) 0.7547(3) -0.0897(3) 0.0202(11) Uani 1 1 d . . . .
N2S N 0.9859(4) 1.3843(5) 0.1718(4) 0.062(2) Uani 0.511(11) 1 d . P A 1
O2S O 1.098(2) 1.431(3) 0.1062(17) 0.083(7) Uani 0.511(11) 1 d . P A 1
C4S C 1.0346(11) 1.3793(14) 0.1317(14) 0.087(7) Uani 0.511(11) 1 d . P A 1
H4S H 1.0192 1.3268 0.1194 0.105 Uiso 0.511(11) 1 calc R P A 1
C5S C 0.9093(14) 1.3226(15) 0.1909(17) 0.094(3) Uani 0.511(11) 1 d . P A 1
H5SD H 0.8710 1.3145 0.1572 0.141 Uiso 0.511(11) 1 calc GR P A 1
H5SE H 0.8940 1.3374 0.2312 0.141 Uiso 0.511(11) 1 calc GR P A 1
H5SF H 0.9108 1.2738 0.1974 0.141 Uiso 0.511(11) 1 calc GR P A 1
C6S C 1.0016(17) 1.4676(13) 0.1828(15) 0.094(3) Uani 0.511(11) 1 d . P A 1
H6SD H 1.0418 1.4931 0.2163 0.141 Uiso 0.511(11) 1 calc GR P A 1
H6SE H 0.9529 1.4658 0.1965 0.141 Uiso 0.511(11) 1 calc GR P A 1
H6SF H 1.0203 1.4977 0.1427 0.141 Uiso 0.511(11) 1 calc GR P A 1
N2SB N 0.9859(4) 1.3843(5) 0.1718(4) 0.062(2) Uani 0.489(11) 1 d . P A 2
C4SB C 1.0572(11) 1.4366(14) 0.1697(15) 0.087(7) Uani 0.489(11) 1 d . P A 2
H4SB H 1.0827 1.4666 0.2071 0.105 Uiso 0.489(11) 1 calc R P A 2
C5SB C 0.9400(16) 1.3289(16) 0.1206(13) 0.094(3) Uani 0.489(11) 1 d . P A 2
H5SA H 0.9630 1.3519 0.0787 0.141 Uiso 0.489(11) 1 calc GR P A 2
H5SB H 0.8855 1.3180 0.1223 0.141 Uiso 0.489(11) 1 calc GR P A 2
H5SC H 0.9408 1.2797 0.1265 0.141 Uiso 0.489(11) 1 calc GR P A 2
C6SB C 0.9396(18) 1.3508(18) 0.2323(14) 0.094(3) Uani 0.489(11) 1 d . P A 2
H6SA H 0.9277 1.2962 0.2375 0.141 Uiso 0.489(11) 1 calc GR P A 2
H6SB H 0.8903 1.3520 0.2298 0.141 Uiso 0.489(11) 1 calc GR P A 2
H6SC H 0.9705 1.3821 0.2692 0.141 Uiso 0.489(11) 1 calc GR P A 2
O1S O 0.5606(5) 0.4183(5) -0.0186(4) 0.069(2) Uani 1 1 d . . . .
C1 C 0.505(3) 0.144(3) -0.057(2) 0.094(7) Uani 0.282(13) 1 d . P B 1
H1C H 0.5343 0.1598 -0.0976 0.140 Uiso 0.282(13) 1 calc GR P B 1
H1D H 0.4553 0.0948 -0.0631 0.140 Uiso 0.282(13) 1 calc GR P B 1
H1E H 0.5367 0.1366 -0.0241 0.140 Uiso 0.282(13) 1 calc GR P B 1
C2 C 0.4858(17) 0.217(2) -0.032(2) 0.055(3) Uani 0.282(13) 1 d . P B 1
H2 H 0.5214 0.2632 -0.0087 0.067 Uiso 0.282(13) 1 calc R P B 1
O1 O 0.4108(16) 0.199(2) -0.051(2) 0.086(4) Uani 0.282(13) 1 d . P B 1
H1 H 0.3854 0.1510 -0.0620 0.130 Uiso 0.282(13) 1 calc GR P B 1
C1SA C 0.3926(11) 0.2269(14) -0.0377(10) 0.094(7) Uani 0.718(13) 1 d . P B 2
H1SA H 0.3407 0.2171 -0.0517 0.140 Uiso 0.718(13) 1 calc GR P B 2
H1SB H 0.4327 0.2807 -0.0494 0.140 Uiso 0.718(13) 1 calc GR P B 2
H1SC H 0.3924 0.2206 0.0092 0.140 Uiso 0.718(13) 1 calc GR P B 2
C2SA C 0.4138(7) 0.1605(9) -0.0748(8) 0.055(3) Uani 0.718(13) 1 d . P B 2
H2SD H 0.3764 0.1134 -0.0959 0.067 Uiso 0.718(13) 1 calc R P B 2
O1SA O 0.4936(6) 0.1865(8) -0.0693(8) 0.086(4) Uani 0.718(13) 1 d . P B 2
H1SD H 0.5171 0.2118 -0.1025 0.130 Uiso 0.718(13) 1 calc GR P B 2

loop_
_atom_site_aniso_label
_atom_site_aniso_U_11
_atom_site_aniso_U_22
_atom_site_aniso_U_33
_atom_site_aniso_U_23
_atom_site_aniso_U_13
_atom_site_aniso_U_12
Cd1 0.01341(17) 0.01326(17) 0.0293(2) 0.00168(14) 0.00222(15) 0.00710(14)
Cd2 0.01911(18) 0.01129(16) 0.02470(18) 0.00092(14) 0.00096(15) 0.00684(14)
S1 0.0166(6) 0.0137(5) 0.0327(7) -0.0034(5) 0.0000(5) 0.0100(5)
S2 0.0175(6) 0.0110(5) 0.0366(7) -0.0025(5) 0.0019(6) 0.0068(5)
S3 0.0138(6) 0.0119(6) 0.0407(8) -0.0026(5) 0.0001(5) 0.0077(5)
S4 0.0138(6) 0.0117(6) 0.0383(8) -0.0024(5) 0.0020(5) 0.0066(5)
O2 0.061(4) 0.053(3) 0.038(3) 0.012(2) 0.017(2) 0.051(3)
N1S 0.055(5) 0.041(4) 0.070(6) 0.005(4) 0.024(4) 0.019(4)
O3 0.037(3) 0.028(2) 0.042(3) 0.0046(19) 0.002(2) 0.026(2)
O4 0.047(3) 0.0120(19) 0.047(3) 0.003(2) 0.009(3) 0.005(2)
O5 0.039(3) 0.0150(19) 0.036(2) -0.0062(17) -0.015(2) 0.0131(19)
O6 0.0159(19) 0.021(2) 0.035(2) -0.0076(17) -0.0049(16) 0.0060(17)
C1S 0.059(6) 0.074(7) 0.070(7) -0.003(5) 0.006(5) 0.046(6)
O7 0.0190(19) 0.0128(17) 0.041(2) -0.0010(18) 0.0015(18) 0.0052(15)
C2S 0.082(5) 0.074(5) 0.112(7) 0.000(5) 0.031(5) 0.028(4)
O8 0.021(2) 0.024(2) 0.030(2) 0.0025(16) 0.0011(16) 0.0146(17)
O9 0.023(2) 0.0175(19) 0.028(2) 0.0041(15) 0.0047(16) 0.0140(17)
O10 0.030(3) 0.049(3) 0.033(3) 0.005(2) 0.005(2) 0.021(2)
O11 0.044(3) 0.019(2) 0.038(3) 0.0049(19) -0.001(2) 0.000(2)
C3 0.011(2) 0.015(2) 0.024(3) -0.003(2) 0.003(2) 0.0063(18)
C3S 0.082(5) 0.074(5) 0.112(7) 0.000(5) 0.031(5) 0.028(4)
C4 0.025(3) 0.015(2) 0.027(3) 0.001(2) 0.002(2) 0.014(2)
O2SB 0.030(6) 0.12(2) 0.047(15) -0.024(9) 0.018(8) -0.005(8)
C5 0.026(3) 0.013(2) 0.022(3) -0.0006(19) 0.004(2) 0.011(2)
C6 0.013(2) 0.012(2) 0.029(3) 0.0015(19) -0.0015(19) 0.0072(19)
C7 0.020(3) 0.014(2) 0.031(3) -0.002(2) -0.002(2) 0.012(2)
C8 0.016(2) 0.015(2) 0.027(3) -0.0024(19) -0.001(2) 0.010(2)
C9 0.026(3) 0.020(3) 0.026(3) 0.000(2) 0.001(2) 0.018(2)
C10 0.059(5) 0.039(4) 0.041(4) 0.018(3) 0.023(3) 0.041(4)
C11 0.061(5) 0.052(5) 0.043(4) 0.025(3) 0.031(4) 0.048(4)
C12 0.039(4) 0.033(3) 0.030(3) 0.004(3) 0.007(3) 0.030(3)
C13 0.028(3) 0.018(3) 0.027(3) 0.001(2) -0.003(2) 0.016(2)
C14 0.022(2) 0.015(2) 0.028(3) 0.000(2) 0.000(2) 0.009(2)
C15 0.040(4) 0.031(3) 0.035(3) -0.001(3) 0.004(3) 0.030(3)
C16 0.030(3) 0.010(2) 0.025(3) -0.0017(19) -0.001(2) 0.010(2)
C17 0.027(3) 0.018(3) 0.026(3) -0.002(2) -0.003(2) 0.011(2)
C18 0.036(3) 0.016(3) 0.027(3) -0.006(2) -0.007(2) 0.015(3)
C19 0.038(4) 0.012(3) 0.032(3) 0.001(2) -0.003(3) 0.009(2)
C1A 0.044(4) 0.013(3) 0.037(3) 0.002(3) 0.012(3) 0.006(3)
C1B 0.037(3) 0.014(3) 0.035(3) -0.001(2) 0.012(3) 0.008(2)
C20 0.041(4) 0.016(3) 0.030(3) -0.004(2) -0.008(3) 0.010(3)
C21 0.014(2) 0.013(2) 0.032(3) -0.002(2) 0.000(2) 0.008(2)
C22 0.028(3) 0.016(3) 0.039(3) -0.002(2) -0.011(3) 0.011(2)
C23 0.023(3) 0.017(3) 0.034(3) -0.006(2) -0.012(2) 0.008(2)
C24 0.014(2) 0.014(2) 0.032(3) -0.002(2) -0.001(2) 0.006(2)
C25 0.020(2) 0.013(2) 0.026(3) -0.0016(19) -0.001(2) 0.007(2)
C26 0.016(2) 0.014(2) 0.031(3) -0.004(2) -0.004(2) 0.006(2)
C27 0.018(3) 0.020(3) 0.026(3) -0.005(2) 0.001(2) 0.010(2)
C28 0.019(2) 0.014(2) 0.026(3) 0.0008(19) 0.002(2) 0.011(2)
C29 0.017(3) 0.020(3) 0.027(3) -0.005(2) -0.001(2) 0.012(2)
C30 0.020(3) 0.018(3) 0.026(3) -0.002(2) 0.002(2) 0.012(2)
C31 0.019(3) 0.020(3) 0.028(3) 0.001(2) 0.002(2) 0.012(2)
C32 0.019(3) 0.022(3) 0.037(3) -0.008(2) -0.007(2) 0.012(2)
C33 0.025(3) 0.020(3) 0.033(3) -0.011(2) -0.007(2) 0.013(2)
C34 0.016(2) 0.017(2) 0.028(3) 0.008(2) 0.004(2) 0.008(2)
N2S 0.032(4) 0.074(6) 0.058(5) -0.013(4) -0.001(3) 0.011(4)
O2S 0.030(6) 0.12(2) 0.047(15) -0.024(9) 0.018(8) -0.005(8)
C4S 0.034(7) 0.065(10) 0.120(15) -0.035(10) 0.026(8) -0.008(7)
C5S 0.082(5) 0.074(5) 0.112(7) 0.000(5) 0.031(5) 0.028(4)
C6S 0.082(5) 0.074(5) 0.112(7) 0.000(5) 0.031(5) 0.028(4)
N2SB 0.032(4) 0.074(6) 0.058(5) -0.013(4) -0.001(3) 0.011(4)
C4SB 0.034(7) 0.065(10) 0.120(15) -0.035(10) 0.026(8) -0.008(7)
C5SB 0.082(5) 0.074(5) 0.112(7) 0.000(5) 0.031(5) 0.028(4)
C6SB 0.082(5) 0.074(5) 0.112(7) 0.000(5) 0.031(5) 0.028(4)
O1S 0.068(5) 0.086(6) 0.073(5) -0.005(4) 0.005(4) 0.052(5)
C1 0.051(9) 0.14(2) 0.094(13) 0.045(13) 0.005(8) 0.046(11)
C2 0.030(5) 0.057(8) 0.064(8) -0.002(7) -0.011(5) 0.011(5)
O1 0.034(5) 0.070(8) 0.115(11) 0.032(8) -0.011(6) -0.004(5)
C1SA 0.051(9) 0.14(2) 0.094(13) 0.045(13) 0.005(8) 0.046(11)
C2SA 0.030(5) 0.057(8) 0.064(8) -0.002(7) -0.011(5) 0.011(5)
O1SA 0.034(5) 0.070(8) 0.115(11) 0.032(8) -0.011(6) -0.004(5)

loop_
_atom_type_symbol
_atom_type_description
_atom_type_scat_dispersion_real
_atom_type_scat_dispersion_imag
_atom_type_scat_source
C C 0.0033 0.0016 'International Tables Vol C Tables 4.2.6.8 and 6.1.1.4'
H H 0.0000 0.0000 'International Tables Vol C Tables 4.2.6.8 and 6.1.1.4'
N N 0.0061 0.0033 'International Tables Vol C Tables 4.2.6.8 and 6.1.1.4'
O O 0.0106 0.0060 'International Tables Vol C Tables 4.2.6.8 and 6.1.1.4'
S S 0.1246 0.1234 'International Tables Vol C Tables 4.2.6.8 and 6.1.1.4'
Cd Cd -0.8075 1.2024 'International Tables Vol C Tables 4.2.6.8 and 6.1.1.4'

loop_
_geom_angle_atom_site_label_1
_geom_angle_atom_site_label_2
_geom_angle_atom_site_label_3
_geom_angle
_geom_angle_site_symmetry_1
_geom_angle_site_symmetry_3
O2 Cd1 O4 123.2(2) 1_545 5_455
O2 Cd1 O6 88.73(18) 1_545 3_665
O2 Cd1 O8 100.4(2) 1_545 5_565
O2 Cd1 O9 112.15(17) 1_545 5_565
O2 Cd1 O11 78.1(2) 1_545 .
O2 Cd1 C34 108.9(2) 1_545 5_565
O4 Cd1 O6 92.13(19) 5_455 3_665
O4 Cd1 O8 136.08(18) 5_455 5_565
O4 Cd1 O9 106.87(19) 5_455 5_565
O4 Cd1 O11 75.6(2) 5_455 .
O4 Cd1 C34 124.34(19) 5_455 5_565
O6 Cd1 O8 82.58(15) 3_665 5_565
O6 Cd1 O9 134.55(15) 3_665 5_565
O6 Cd1 O11 152.39(16) 3_665 .
O6 Cd1 C34 108.38(17) 3_665 5_565
O8 Cd1 O9 54.97(15) 5_565 5_565
O8 Cd1 O11 123.40(15) 5_565 .
O8 Cd1 C34 27.24(17) 5_565 5_565
O9 Cd1 O11 73.06(15) 5_565 .
O9 Cd1 C34 27.74(16) 5_565 5_565
O11 Cd1 C34 98.87(17) . 5_565
O3 Cd2 O9 93.22(17) 1_545 5_565
O3 Cd2 O10 162.55(19) 1_545 .
O3 Cd2 O11 79.8(2) 1_545 .
O5 Cd2 O3 93.12(17) 6_644 1_545
O5 Cd2 O9 169.89(15) 6_644 5_565
O5 Cd2 O10 89.70(18) 6_644 .
O5 Cd2 O11 95.00(19) 6_644 .
O7 Cd2 O3 81.44(17) . 1_545
O7 Cd2 O5 102.31(18) . 6_644
O7 Cd2 O9 86.43(16) . 5_565
O7 Cd2 O10 114.76(19) . .
O7 Cd2 O11 155.09(19) . .
O10 Cd2 O9 81.93(17) . 5_565
O10 Cd2 O11 82.8(2) . .
O11 Cd2 O9 78.38(17) . 5_565
C4 S1 C3 95.9(3) . .
C3 S2 C5 96.4(3) . .
C7 S3 C6 95.6(3) . .
C8 S4 C6 95.7(3) . .
C15 O2 Cd1 123.9(4) . 1_565
C1S N1S C2S 124.6(11) . .
C1S N1S C3S 117.9(10) . .
C2S N1S C3S 117.5(11) . .
C15 O3 Cd2 138.5(5) . 1_565
C20 O4 Cd1 107.8(4) . 6_664
C20 O5 Cd2 121.4(4) . 5_675
C27 O6 Cd1 133.2(4) . 2_654
O1S C1S N1S 123.9(10) . .
C27 O7 Cd2 108.6(4) . .
C34 O8 Cd1 93.9(4) . 6_654
Cd2 O9 Cd1 96.91(15) 6_654 6_654
C34 O9 Cd1 90.1(3) . 6_654
C34 O9 Cd2 125.9(4) . 6_654
Cd2 O11 Cd1 92.84(17) . .
S2 C3 S1 113.5(3) . .
C6 C3 S1 123.5(4) . .
C6 C3 S2 123.0(4) . .
C5 C4 S1 117.5(4) . .
C5 C4 C9 128.9(5) . .
C9 C4 S1 113.6(4) . .
C4 C5 S2 116.2(4) . .
C4 C5 C16 128.7(5) . .
C16 C5 S2 115.1(4) . .
S3 C6 S4 113.7(3) . .
C3 C6 S3 123.6(4) . .
C3 C6 S4 122.7(4) . .
C8 C7 S3 117.7(4) . .
C8 C7 C21 128.6(5) . .
C21 C7 S3 113.7(4) . .
C7 C8 S4 116.7(4) . .
C7 C8 C28 127.4(5) . .
C28 C8 S4 115.8(4) . .
C10 C9 C4 118.4(5) . .
C14 C9 C4 122.5(5) . .
C14 C9 C10 119.1(5) . .
C11 C10 C9 120.0(6) . .
C12 C11 C10 120.1(6) . .
C11 C12 C13 119.5(6) . .
C11 C12 C15 119.2(6) . .
C13 C12 C15 121.3(6) . .
C14 C13 C12 120.7(5) . .
C13 C14 C9 120.5(6) . .
O2 C15 C12 116.5(6) . .
O3 C15 O2 126.6(6) . .
O3 C15 C12 116.9(6) . .
C17 C16 C5 122.7(6) . .
C1B C16 C5 119.0(5) . .
C1B C16 C17 118.3(5) . .
C18 C17 C16 120.4(6) . .
C17 C18 C19 120.8(6) . .
C18 C19 C20 121.7(6) . .
C1A C19 C18 119.3(6) . .
C1A C19 C20 119.0(6) . .
C19 C1A C1B 120.0(6) . .
C16 C1B C1A 121.2(6) . .
O4 C20 O5 123.0(6) . .
O4 C20 C19 117.8(6) . .
O5 C20 C19 119.1(7) . .
C22 C21 C7 118.7(5) . .
C26 C21 C7 121.2(5) . .
C26 C21 C22 120.0(5) . .
C21 C22 C23 120.0(6) . .
C24 C23 C22 120.3(5) . .
C23 C24 C25 119.4(5) . .
C23 C24 C27 119.6(5) . .
C25 C24 C27 121.0(5) . .
C26 C25 C24 120.4(5) . .
C21 C26 C25 119.9(5) . .
O6 C27 O7 124.3(6) . .
O6 C27 C24 118.7(5) . .
O7 C27 C24 116.9(5) . .
C29 C28 C8 121.6(5) . .
C29 C28 C33 118.6(5) . .
C33 C28 C8 119.8(5) . .
C28 C29 C30 121.0(5) . .
C29 C30 C31 120.1(5) . .
C30 C31 C34 120.8(5) . .
C32 C31 C30 119.6(5) . .
C32 C31 C34 119.6(5) . .
C33 C32 C31 120.0(6) . .
C32 C33 C28 120.5(5) . .
O8 C34 Cd1 58.9(3) . 6_654
O8 C34 O9 121.0(5) . .
O8 C34 C31 119.7(5) . .
O9 C34 Cd1 62.2(3) . 6_654
O9 C34 C31 119.2(5) . .
C31 C34 Cd1 176.5(4) . 6_654
C4S N2S C5S 127.4(17) . .
C4S N2S C6S 114.4(16) . .
C5S N2S C6S 115.5(17) . .
O2S C4S N2S 132(3) . .
O1 C2 C1 110(3) . .
O1SA C2SA C1SA 109.7(14) . .

loop_
_geom_bond_atom_site_label_1
_geom_bond_atom_site_label_2
_geom_bond_distance
_geom_bond_site_symmetry_2
Cd1 O2 2.159(5) 1_545
Cd1 O4 2.191(4) 5_455
Cd1 O6 2.278(4) 3_665
Cd1 O8 2.341(4) 5_565
Cd1 O9 2.413(4) 5_565
Cd1 O11 2.583(5) .
Cd1 C34 2.728(6) 5_565
Cd2 O3 2.277(4) 1_545
Cd2 O5 2.274(5) 6_644
Cd2 O7 2.222(4) .
Cd2 O9 2.364(4) 5_565
Cd2 O10 2.286(5) .
Cd2 O11 2.347(5) .
S1 C3 1.755(5) .
S1 C4 1.750(6) .
S2 C3 1.751(5) .
S2 C5 1.758(6) .
S3 C6 1.753(5) .
S3 C7 1.753(5) .
S4 C6 1.760(5) .
S4 C8 1.759(6) .
O2 Cd1 2.159(5) 1_565
O2 C15 1.256(9) .
N1S C1S 1.305(12) .
N1S C2S 1.401(17) .
N1S C3S 1.456(18) .
O3 Cd2 2.277(4) 1_565
O3 C15 1.252(8) .
O4 Cd1 2.191(4) 6_664
O4 C20 1.260(9) .
O5 Cd2 2.274(5) 5_675
O5 C20 1.263(9) .
O6 Cd1 2.278(4) 2_654
O6 C27 1.250(7) .
C1S O1S 1.262(14) .
O7 C27 1.261(8) .
O8 Cd1 2.341(4) 6_654
O8 C34 1.252(7) .
O9 Cd1 2.413(4) 6_654
O9 Cd2 2.364(4) 6_654
O9 C34 1.270(7) .
C3 C6 1.317(7) .
C4 C5 1.350(8) .
C4 C9 1.477(8) .
O2SB C4SB 1.18(4) .
C5 C16 1.471(8) .
C7 C8 1.336(8) .
C7 C21 1.493(8) .
C8 C28 1.482(7) .
C9 C10 1.403(9) .
C9 C14 1.387(8) .
C10 C11 1.392(9) .
C11 C12 1.384(9) .
C12 C13 1.392(9) .
C12 C15 1.515(8) .
C13 C14 1.373(8) .
C16 C17 1.400(8) .
C16 C1B 1.389(9) .
C17 C18 1.385(8) .
C18 C19 1.388(10) .
C19 C1A 1.385(9) .
C19 C20 1.501(8) .
C1A C1B 1.394(8) .
C21 C22 1.387(8) .
C21 C26 1.383(8) .
C22 C23 1.392(8) .
C23 C24 1.381(8) .
C24 C25 1.396(8) .
C24 C27 1.500(8) .
C25 C26 1.386(7) .
C28 C29 1.378(8) .
C28 C33 1.407(8) .
C29 C30 1.389(8) .
C30 C31 1.390(8) .
C31 C32 1.387(8) .
C31 C34 1.493(8) .
C32 C33 1.386(8) .
C34 Cd1 2.728(6) 6_654
N2S C4S 1.309(19) .
N2S C5S 1.434(19) .
N2S C6S 1.52(2) .
O2S C4S 1.26(4) .
C1 C2 1.73(4) .
C2 O1 1.38(3) .
C1SA C2SA 1.73(3) .
C2SA O1SA 1.388(15) .
